data_7019725
loop_
_publ_author_name
'Feldhaus, Philipp'
'Schirmer, Birgitta'
'Wibbeling, Birgit'
'Daniliuc, Constantin G.'
'Fr\"ohlich, Roland'
'Grimme, Stefan'
'Kehr, Gerald'
'Erker, Gerhard'

_publ_section_title
;
 Frustrated Lewis pair addition to conjugated diynes: Formation of
 zwitterionic 1,2,3-butatriene derivatives.
;
_journal_issue 30
_journal_name_full 'Dalton transactions (Cambridge, England : 2003)'
_journal_page_first 9135
_journal_page_last 9142
_journal_paper_doi 10.1039/c2dt30321c
_journal_volume 41
_journal_year 2012
_chemical_formula_sum 'C49 H35 B F15 P'
_chemical_formula_weight 950.55
_chemical_name_systematic
;
?
;
_space_group_IT_number 15
_symmetry_cell_setting monoclinic
_symmetry_space_group_name_Hall '-C 2yc'
_symmetry_space_group_name_H-M 'C 1 2/c 1'
_atom_sites_solution_hydrogens geom
_atom_sites_solution_primary direct
_atom_sites_solution_secondary difmap
_audit_creation_method SHELXL-97
_cell_angle_alpha 90.00
_cell_angle_beta 116.062(2)
_cell_angle_gamma 90.00
_cell_formula_units_Z 8
_cell_length_a 24.8125(7)
_cell_length_b 19.0369(6)
_cell_length_c 20.6797(5)
_cell_measurement_reflns_used 7893
_cell_measurement_temperature 223(2)
_cell_measurement_theta_max 68.25
_cell_measurement_theta_min 0.88
_cell_volume 8774.9(5)
_computing_cell_refinement 'Collect (Nonius B.V., 1998)'
_computing_data_collection 'Collect (Nonius B.V., 1998)'
_computing_data_reduction 'Denzo-SMN (Otwinowski & Minor, 1997)'
_computing_molecular_graphics 'XP (BrukerAXS, 2000)'
_computing_publication_material 'SHELXL-97 (Sheldrick, 1997)'
_computing_structure_refinement 'SHELXL-97 (Sheldrick, 1997)'
_computing_structure_solution 'SHELXS-97 (Sheldrick, 1990)'
_diffrn_ambient_temperature 223(2)
_diffrn_measured_fraction_theta_full 0.982
_diffrn_measured_fraction_theta_max 0.982
_diffrn_measurement_device_type 'Nonius KappaCCD APEXII'
_diffrn_measurement_method '\W and \f scans'
_diffrn_radiation_monochromator graphite
_diffrn_radiation_source 'fine-focus sealed tube'
_diffrn_radiation_type CuK\a
_diffrn_radiation_wavelength 1.54178
_diffrn_reflns_av_R_equivalents 0.057
_diffrn_reflns_av_sigmaI/netI 0.0225
_diffrn_reflns_limit_h_max 29
_diffrn_reflns_limit_h_min -29
_diffrn_reflns_limit_k_max 22
_diffrn_reflns_limit_k_min -22
_diffrn_reflns_limit_l_max 24
_diffrn_reflns_limit_l_min -24
_diffrn_reflns_number 65464
_diffrn_reflns_theta_full 67.75
_diffrn_reflns_theta_max 67.75
_diffrn_reflns_theta_min 4.37
_exptl_absorpt_coefficient_mu 1.442
_exptl_absorpt_correction_T_max 0.8692
_exptl_absorpt_correction_T_min 0.6715
_exptl_absorpt_correction_type multi-scan
_exptl_absorpt_process_details 'denzo (Otwinowski,Borek, Majewski & Minor, 2003)'
_exptl_crystal_colour colourless
_exptl_crystal_density_diffrn 1.439
_exptl_crystal_density_method 'not measured'
_exptl_crystal_description block
_exptl_crystal_F_000 3872
_exptl_crystal_size_max 0.30
_exptl_crystal_size_mid 0.15
_exptl_crystal_size_min 0.10
_refine_diff_density_max 0.374
_refine_diff_density_min -0.483
_refine_diff_density_rms 0.041
_refine_ls_extinction_method none
_refine_ls_goodness_of_fit_ref 1.030
_refine_ls_hydrogen_treatment constr
_refine_ls_matrix_type full
_refine_ls_number_parameters 600
_refine_ls_number_reflns 7808
_refine_ls_number_restraints 0
_refine_ls_restrained_S_all 1.030
_refine_ls_R_factor_all 0.0549
_refine_ls_R_factor_gt 0.0473
_refine_ls_shift/su_max 0.001
_refine_ls_shift/su_mean 0.000
_refine_ls_structure_factor_coef Fsqd
_refine_ls_weighting_details 'calc w=1/[\s^2^(Fo^2^)+(0.0479P)^2^+12.8155P] where P=(Fo^2^+2Fc^2^)/3'
_refine_ls_weighting_scheme calc
_refine_ls_wR_factor_gt 0.1153
_refine_ls_wR_factor_ref 0.1204
_reflns_number_gt 6738
_reflns_number_total 7808
_reflns_threshold_expression >2sigma(I)
_cod_data_source_file c2dt30321c.txt
_cod_data_source_block erk5419
_cod_original_cell_volume 8774.9(4)
_cod_original_sg_symbol_H-M C2/c
_cod_database_code 7019725

loop_
_symmetry_equiv_pos_as_xyz
'x, y, z'
'-x, y, -z+1/2'
'x+1/2, y+1/2, z'
'-x+1/2, y+1/2, -z+1/2'
'-x, -y, -z'
'x, -y, z-1/2'
'-x+1/2, -y+1/2, -z'
'x+1/2, -y+1/2, z-1/2'

loop_
_atom_site_label
_atom_site_type_symbol
_atom_site_fract_x
_atom_site_fract_y
_atom_site_fract_z
_atom_site_U_iso_or_equiv
_atom_site_adp_type
_atom_site_occupancy
_atom_site_symmetry_multiplicity
_atom_site_calc_flag
_atom_site_refinement_flags
C1 C 0.33339(14) 0.40339(13) 0.19661(15) 0.0617(7) Uani 1 1 d .
H1A H 0.2914 0.4168 0.1746 0.092 Uiso 1 1 calc R
H1B H 0.3505 0.4130 0.1635 0.092 Uiso 1 1 calc R
H1C H 0.3547 0.4301 0.2405 0.092 Uiso 1 1 calc R
C2 C 0.33888(11) 0.32530(11) 0.21430(12) 0.0446(5) Uani 1 1 d .
H2A H 0.3812 0.3114 0.2355 0.053 Uiso 1 1 calc R
H2B H 0.3174 0.2981 0.1701 0.053 Uiso 1 1 calc R
C3 C 0.31253(9) 0.30956(11) 0.26726(11) 0.0373(4) Uani 1 1 d .
H3A H 0.3366 0.3354 0.3117 0.045 Uiso 1 1 calc R
H3B H 0.2721 0.3297 0.2471 0.045 Uiso 1 1 calc R
C4 C 0.30767(9) 0.23401(11) 0.28835(11) 0.0355(4) Uani 1 1 d .
C5 C 0.33743(9) 0.21510(11) 0.35894(11) 0.0362(4) Uani 1 1 d .
C6 C 0.33302(9) 0.14690(12) 0.38564(11) 0.0410(5) Uani 1 1 d .
C7 C 0.33045(11) 0.09146(13) 0.41116(13) 0.0514(6) Uani 1 1 d .
C8 C 0.32460(15) 0.02283(15) 0.43987(16) 0.0718(8) Uani 1 1 d .
H8A H 0.3304 -0.0141 0.4106 0.086 Uiso 1 1 calc R
H8B H 0.2837 0.0183 0.4352 0.086 Uiso 1 1 calc R
C9 C 0.3684(2) 0.01130(19) 0.51763(18) 0.0929(11) Uani 1 1 d .
H9A H 0.3623 0.0480 0.5470 0.111 Uiso 1 1 calc R
H9B H 0.3597 -0.0340 0.5334 0.111 Uiso 1 1 calc R
C10 C 0.4318(2) 0.0121(2) 0.5306(2) 0.1181(15) Uani 1 1 d .
H10A H 0.4377 -0.0216 0.4991 0.177 Uiso 1 1 calc R
H10B H 0.4572 -0.0001 0.5804 0.177 Uiso 1 1 calc R
H10C H 0.4423 0.0587 0.5208 0.177 Uiso 1 1 calc R
P1 P 0.39103(2) 0.27247(3) 0.42864(3) 0.03746(14) Uani 1 1 d .
C11 C 0.42604(10) 0.22777(13) 0.51472(11) 0.0459(5) Uani 1 1 d .
C12 C 0.39255(11) 0.21085(14) 0.55275(12) 0.0514(6) Uani 1 1 d .
C13 C 0.42390(14) 0.18251(19) 0.62135(14) 0.0750(9) Uani 1 1 d .
H13 H 0.4027 0.1705 0.6479 0.090 Uiso 1 1 calc R
C14 C 0.48481(15) 0.1715(2) 0.65140(16) 0.0975(13) Uani 1 1 d .
H14 H 0.5045 0.1519 0.6977 0.117 Uiso 1 1 calc R
C15 C 0.51714(13) 0.1890(2) 0.61434(15) 0.0854(11) Uani 1 1 d .
H15 H 0.5588 0.1818 0.6352 0.102 Uiso 1 1 calc R
C16 C 0.48777(11) 0.21738(16) 0.54602(13) 0.0607(7) Uani 1 1 d .
H16 H 0.5098 0.2297 0.5205 0.073 Uiso 1 1 calc R
C17 C 0.32632(11) 0.22260(14) 0.52523(13) 0.0536(6) Uani 1 1 d .
H17A H 0.3097 0.1871 0.5450 0.080 Uiso 1 1 calc R
H17B H 0.3071 0.2195 0.4731 0.080 Uiso 1 1 calc R
H17C H 0.3193 0.2688 0.5398 0.080 Uiso 1 1 calc R
C21 C 0.35637(10) 0.35017(12) 0.44577(11) 0.0417(5) Uani 1 1 d .
C22 C 0.38864(11) 0.39742(14) 0.50207(13) 0.0539(6) Uani 1 1 d .
C23 C 0.35728(14) 0.45307(15) 0.51256(16) 0.0659(7) Uani 1 1 d .
H23 H 0.3782 0.4856 0.5493 0.079 Uiso 1 1 calc R
C24 C 0.29681(14) 0.46258(14) 0.47136(16) 0.0634(7) Uani 1 1 d .
H24 H 0.2771 0.5011 0.4799 0.076 Uiso 1 1 calc R
C25 C 0.26514(11) 0.41543(13) 0.41748(14) 0.0529(6) Uani 1 1 d .
H25 H 0.2237 0.4212 0.3895 0.063 Uiso 1 1 calc R
C26 C 0.29475(10) 0.35946(12) 0.40481(11) 0.0426(5) Uani 1 1 d .
H26 H 0.2731 0.3272 0.3681 0.051 Uiso 1 1 calc R
C27 C 0.45455(12) 0.39052(19) 0.55297(17) 0.0780(9) Uani 1 1 d .
H27A H 0.4715 0.4368 0.5691 0.117 Uiso 1 1 calc R
H27B H 0.4753 0.3680 0.5283 0.117 Uiso 1 1 calc R
H27C H 0.4591 0.3624 0.5942 0.117 Uiso 1 1 calc R
C31 C 0.44768(9) 0.29680(12) 0.39920(11) 0.0418(5) Uani 1 1 d .
C32 C 0.47829(10) 0.24575(13) 0.37881(12) 0.0462(5) Uani 1 1 d .
C33 C 0.51699(11) 0.26968(15) 0.35127(15) 0.0593(7) Uani 1 1 d .
H33 H 0.5375 0.2367 0.3365 0.071 Uiso 1 1 calc R
C34 C 0.52611(13) 0.33992(16) 0.34493(17) 0.0686(8) Uani 1 1 d .
H34 H 0.5532 0.3542 0.3270 0.082 Uiso 1 1 calc R
C35 C 0.49592(12) 0.38969(15) 0.36456(16) 0.0632(7) Uani 1 1 d .
H35 H 0.5019 0.4378 0.3597 0.076 Uiso 1 1 calc R
C36 C 0.45664(10) 0.36798(13) 0.39154(14) 0.0514(6) Uani 1 1 d .
H36 H 0.4357 0.4017 0.4049 0.062 Uiso 1 1 calc R
C37 C 0.47173(11) 0.16777(13) 0.38453(14) 0.0540(6) Uani 1 1 d .
H37A H 0.4749 0.1444 0.3447 0.081 Uiso 1 1 calc R
H37B H 0.4329 0.1577 0.3830 0.081 Uiso 1 1 calc R
H37C H 0.5032 0.1509 0.4296 0.081 Uiso 1 1 calc R
B1 B 0.26502(11) 0.17466(13) 0.22803(12) 0.0377(5) Uani 1 1 d .
C41 C 0.22964(10) 0.20911(12) 0.14589(11) 0.0446(5) Uani 1 1 d .
C42 C 0.18939(10) 0.26438(13) 0.13458(13) 0.0518(6) Uani 1 1 d .
F42 F 0.17902(6) 0.28805(7) 0.18981(8) 0.0571(4) Uani 1 1 d .
C43 C 0.15698(11) 0.29739(17) 0.06976(16) 0.0690(8) Uani 1 1 d .
F43 F 0.12110(7) 0.35260(11) 0.06466(11) 0.0958(7) Uani 1 1 d .
C44 C 0.16072(14) 0.2742(2) 0.01005(16) 0.0846(11) Uani 1 1 d .
F44 F 0.13137(9) 0.30632(16) -0.05353(10) 0.1298(10) Uani 1 1 d .
C45 C 0.19537(15) 0.2166(2) 0.01553(13) 0.0789(11) Uani 1 1 d .
F45 F 0.19844(9) 0.18868(14) -0.04289(8) 0.1155(9) Uani 1 1 d .
C46 C 0.22954(12) 0.18608(15) 0.08259(13) 0.0571(7) Uani 1 1 d .
F46 F 0.26268(8) 0.12977(9) 0.08179(8) 0.0742(5) Uani 1 1 d .
C51 C 0.31034(10) 0.10901(11) 0.23141(11) 0.0415(5) Uani 1 1 d .
C52 C 0.35752(11) 0.12096(12) 0.21365(13) 0.0465(5) Uani 1 1 d .
F52 F 0.36594(7) 0.18608(7) 0.19422(8) 0.0586(4) Uani 1 1 d .
C53 C 0.39675(11) 0.07106(14) 0.21185(14) 0.0554(6) Uani 1 1 d .
F53 F 0.43949(7) 0.08791(9) 0.19130(10) 0.0758(5) Uani 1 1 d .
C54 C 0.39182(12) 0.00350(13) 0.23151(15) 0.0595(7) Uani 1 1 d .
F54 F 0.42970(8) -0.04668(9) 0.23037(11) 0.0869(5) Uani 1 1 d .
C55 C 0.34747(12) -0.01189(12) 0.25174(14) 0.0538(6) Uani 1 1 d .
F55 F 0.34193(8) -0.07807(8) 0.27105(10) 0.0765(5) Uani 1 1 d .
C56 C 0.30835(10) 0.03966(12) 0.25112(12) 0.0449(5) Uani 1 1 d .
F56 F 0.26610(6) 0.01728(7) 0.27117(8) 0.0546(3) Uani 1 1 d .
C61 C 0.20651(9) 0.14555(11) 0.23948(11) 0.0396(5) Uani 1 1 d .
C62 C 0.18509(10) 0.16753(13) 0.28768(12) 0.0462(5) Uani 1 1 d .
F62 F 0.21347(6) 0.21873(8) 0.33625(7) 0.0579(4) Uani 1 1 d .
C63 C 0.13406(11) 0.14127(16) 0.28950(14) 0.0598(7) Uani 1 1 d .
F63 F 0.11693(8) 0.16476(12) 0.33921(10) 0.0933(6) Uani 1 1 d .
C64 C 0.09999(11) 0.09195(15) 0.24054(15) 0.0610(7) Uani 1 1 d .
F64 F 0.05025(8) 0.06562(12) 0.24176(11) 0.0955(6) Uani 1 1 d .
C65 C 0.11742(10) 0.07029(13) 0.18958(13) 0.0509(6) Uani 1 1 d .
F65 F 0.08411(6) 0.02253(8) 0.13977(9) 0.0672(4) Uani 1 1 d .
C66 C 0.16909(10) 0.09628(12) 0.19043(12) 0.0437(5) Uani 1 1 d .
F66 F 0.18332(6) 0.07033(7) 0.13908(7) 0.0541(3) Uani 1 1 d .

loop_
_atom_site_aniso_label
_atom_site_aniso_U_11
_atom_site_aniso_U_22
_atom_site_aniso_U_33
_atom_site_aniso_U_23
_atom_site_aniso_U_13
_atom_site_aniso_U_12
C1 0.0873(19) 0.0467(14) 0.0645(16) 0.0064(12) 0.0457(15) -0.0003(13)
C2 0.0542(13) 0.0438(12) 0.0408(12) -0.0014(9) 0.0256(10) -0.0035(10)
C3 0.0381(11) 0.0409(11) 0.0310(10) -0.0023(8) 0.0134(8) 0.0002(9)
C4 0.0338(10) 0.0427(11) 0.0342(10) -0.0016(8) 0.0188(8) 0.0027(8)
C5 0.0376(10) 0.0410(11) 0.0335(10) -0.0007(8) 0.0189(8) 0.0031(8)
C6 0.0421(11) 0.0485(13) 0.0322(10) -0.0020(9) 0.0163(9) 0.0024(9)
C7 0.0608(15) 0.0519(14) 0.0421(12) 0.0054(11) 0.0232(11) 0.0033(11)
C8 0.093(2) 0.0595(17) 0.0636(17) 0.0160(14) 0.0348(16) -0.0022(15)
C9 0.137(3) 0.072(2) 0.0611(19) 0.0222(16) 0.036(2) 0.002(2)
C10 0.113(3) 0.096(3) 0.112(3) 0.032(2) 0.019(3) 0.021(2)
P1 0.0330(3) 0.0472(3) 0.0320(3) -0.0031(2) 0.0141(2) 0.0023(2)
C11 0.0409(11) 0.0619(14) 0.0323(11) -0.0014(10) 0.0136(9) 0.0077(10)
C12 0.0517(13) 0.0680(16) 0.0362(11) 0.0029(11) 0.0209(10) 0.0125(11)
C13 0.0729(19) 0.117(3) 0.0424(14) 0.0200(15) 0.0322(14) 0.0329(18)
C14 0.082(2) 0.169(4) 0.0397(14) 0.0295(19) 0.0250(15) 0.052(2)
C15 0.0519(16) 0.149(3) 0.0449(15) 0.0122(17) 0.0116(13) 0.0353(18)
C16 0.0459(13) 0.093(2) 0.0401(13) 0.0027(13) 0.0161(11) 0.0152(13)
C17 0.0509(13) 0.0711(16) 0.0455(13) 0.0047(11) 0.0274(11) 0.0065(12)
C21 0.0410(11) 0.0488(12) 0.0398(11) -0.0042(9) 0.0220(9) -0.0001(9)
C22 0.0538(14) 0.0605(15) 0.0510(14) -0.0153(12) 0.0264(11) -0.0072(12)
C23 0.0781(19) 0.0588(16) 0.0690(17) -0.0239(14) 0.0398(15) -0.0080(14)
C24 0.0815(19) 0.0516(15) 0.0729(18) -0.0048(13) 0.0483(16) 0.0115(13)
C25 0.0546(14) 0.0567(14) 0.0563(14) 0.0088(12) 0.0325(12) 0.0162(11)
C26 0.0444(12) 0.0489(12) 0.0378(11) 0.0011(9) 0.0209(9) 0.0040(10)
C27 0.0560(16) 0.098(2) 0.0687(18) -0.0417(17) 0.0173(14) -0.0123(15)
C31 0.0344(11) 0.0524(13) 0.0392(11) -0.0030(9) 0.0167(9) 0.0011(9)
C32 0.0386(11) 0.0578(14) 0.0430(12) 0.0009(10) 0.0186(10) 0.0073(10)
C33 0.0513(14) 0.0726(18) 0.0662(16) 0.0005(13) 0.0370(13) 0.0115(12)
C34 0.0572(16) 0.0768(19) 0.091(2) 0.0043(16) 0.0500(16) -0.0016(14)
C35 0.0549(15) 0.0596(16) 0.087(2) 0.0003(14) 0.0419(15) -0.0068(12)
C36 0.0436(12) 0.0544(14) 0.0609(15) -0.0060(11) 0.0273(11) -0.0018(10)
C37 0.0515(14) 0.0578(15) 0.0565(14) -0.0019(12) 0.0272(12) 0.0129(11)
B1 0.0442(13) 0.0405(12) 0.0326(11) -0.0030(10) 0.0205(10) -0.0029(10)
C41 0.0480(12) 0.0512(13) 0.0334(11) -0.0037(9) 0.0167(9) -0.0154(10)
C42 0.0422(12) 0.0569(14) 0.0434(13) 0.0080(11) 0.0070(10) -0.0120(11)
F42 0.0483(7) 0.0552(8) 0.0571(8) 0.0010(6) 0.0134(6) 0.0077(6)
C43 0.0422(14) 0.085(2) 0.0601(17) 0.0299(15) 0.0044(12) -0.0149(14)
F43 0.0502(9) 0.1033(14) 0.1063(14) 0.0576(12) 0.0091(9) 0.0062(9)
C44 0.0520(17) 0.134(3) 0.0461(17) 0.0321(18) 0.0012(13) -0.0340(19)
F44 0.0699(11) 0.226(3) 0.0580(11) 0.0706(14) -0.0046(9) -0.0378(14)
C45 0.077(2) 0.129(3) 0.0288(13) -0.0098(15) 0.0216(13) -0.059(2)
F45 0.1084(14) 0.206(2) 0.0347(8) -0.0268(11) 0.0341(9) -0.0800(16)
C46 0.0654(16) 0.0696(17) 0.0390(13) -0.0131(12) 0.0254(12) -0.0274(13)
F46 0.0972(12) 0.0883(12) 0.0545(9) -0.0301(8) 0.0493(9) -0.0316(10)
C51 0.0475(12) 0.0428(12) 0.0389(11) -0.0073(9) 0.0233(10) -0.0034(9)
C52 0.0550(13) 0.0412(12) 0.0516(13) -0.0074(10) 0.0312(11) -0.0043(10)
F52 0.0694(9) 0.0462(7) 0.0818(10) -0.0049(7) 0.0531(8) -0.0060(6)
C53 0.0565(14) 0.0574(15) 0.0649(16) -0.0094(12) 0.0385(13) -0.0001(12)
F53 0.0726(10) 0.0751(10) 0.1093(13) -0.0099(9) 0.0670(10) 0.0019(8)
C54 0.0636(16) 0.0499(14) 0.0712(17) -0.0071(12) 0.0355(14) 0.0114(12)
F54 0.0923(12) 0.0621(10) 0.1244(15) -0.0012(10) 0.0642(12) 0.0266(9)
C55 0.0660(16) 0.0386(12) 0.0578(15) -0.0001(11) 0.0280(13) 0.0022(11)
F55 0.0937(12) 0.0439(8) 0.0975(13) 0.0123(8) 0.0471(10) 0.0096(8)
C56 0.0498(12) 0.0458(12) 0.0436(12) -0.0026(10) 0.0245(10) -0.0029(10)
F56 0.0610(8) 0.0497(7) 0.0613(8) 0.0058(6) 0.0345(7) -0.0040(6)
C61 0.0401(11) 0.0426(11) 0.0366(11) -0.0003(9) 0.0174(9) 0.0002(9)
C62 0.0406(12) 0.0552(13) 0.0430(12) -0.0076(10) 0.0186(10) -0.0024(10)
F62 0.0501(8) 0.0750(9) 0.0545(8) -0.0244(7) 0.0284(6) -0.0084(7)
C63 0.0470(13) 0.0826(19) 0.0605(15) -0.0145(14) 0.0335(12) -0.0045(13)
F63 0.0719(11) 0.1418(17) 0.0945(13) -0.0457(12) 0.0625(10) -0.0244(11)
C64 0.0389(13) 0.0770(18) 0.0731(17) -0.0075(14) 0.0300(12) -0.0088(12)
F64 0.0590(10) 0.1295(16) 0.1188(15) -0.0346(13) 0.0581(11) -0.0342(10)
C65 0.0403(12) 0.0515(13) 0.0559(14) -0.0076(11) 0.0165(11) -0.0070(10)
F65 0.0513(8) 0.0659(9) 0.0789(10) -0.0203(8) 0.0237(7) -0.0185(7)
C66 0.0439(12) 0.0463(12) 0.0434(12) -0.0028(10) 0.0213(10) -0.0020(10)
F66 0.0604(8) 0.0584(8) 0.0500(7) -0.0182(6) 0.0302(7) -0.0142(6)

loop_
_atom_type_symbol
_atom_type_description
_atom_type_scat_dispersion_real
_atom_type_scat_dispersion_imag
_atom_type_scat_source
C C 0.0181 0.0091 'International Tables Vol C Tables 4.2.6.8 and 6.1.1.4'
H H 0.0000 0.0000 'International Tables Vol C Tables 4.2.6.8 and 6.1.1.4'
B B 0.0090 0.0039 'International Tables Vol C Tables 4.2.6.8 and 6.1.1.4'
F F 0.0727 0.0534 'International Tables Vol C Tables 4.2.6.8 and 6.1.1.4'
P P 0.2955 0.4335 'International Tables Vol C Tables 4.2.6.8 and 6.1.1.4'

loop_
_geom_angle_atom_site_label_1
_geom_angle_atom_site_label_2
_geom_angle_atom_site_label_3
_geom_angle
C2 C1 H1A 109.5
C2 C1 H1B 109.5
H1A C1 H1B 109.5
C2 C1 H1C 109.5
H1A C1 H1C 109.5
H1B C1 H1C 109.5
C1 C2 C3 109.97(19)
C1 C2 H2A 109.7
C3 C2 H2A 109.7
C1 C2 H2B 109.7
C3 C2 H2B 109.7
H2A C2 H2B 108.2
C4 C3 C2 120.13(17)
C4 C3 H3A 107.3
C2 C3 H3A 107.3
C4 C3 H3B 107.3
C2 C3 H3B 107.3
H3A C3 H3B 106.9
C5 C4 C3 118.84(18)
C5 C4 B1 119.22(18)
C3 C4 B1 121.91(17)
C4 C5 C6 123.67(19)
C4 C5 P1 123.33(16)
C6 C5 P1 112.89(14)
C7 C6 C5 176.8(2)
C6 C7 C8 177.4(3)
C7 C8 C9 114.0(3)
C7 C8 H8A 108.7
C9 C8 H8A 108.7
C7 C8 H8B 108.7
C9 C8 H8B 108.7
H8A C8 H8B 107.6
C10 C9 C8 113.8(3)
C10 C9 H9A 108.8
C8 C9 H9A 108.8
C10 C9 H9B 108.8
C8 C9 H9B 108.8
H9A C9 H9B 107.7
C9 C10 H10A 109.5
C9 C10 H10B 109.5
H10A C10 H10B 109.5
C9 C10 H10C 109.5
H10A C10 H10C 109.5
H10B C10 H10C 109.5
C11 P1 C31 109.91(10)
C11 P1 C21 104.69(10)
C31 P1 C21 110.99(10)
C11 P1 C5 111.20(10)
C31 P1 C5 106.79(9)
C21 P1 C5 113.30(10)
C16 C11 C12 120.4(2)
C16 C11 P1 118.57(18)
C12 C11 P1 120.62(17)
C13 C12 C11 117.0(2)
C13 C12 C17 118.2(2)
C11 C12 C17 124.7(2)
C14 C13 C12 122.1(3)
C14 C13 H13 119.0
C12 C13 H13 119.0
C15 C14 C13 120.5(3)
C15 C14 H14 119.8
C13 C14 H14 119.8
C14 C15 C16 119.4(3)
C14 C15 H15 120.3
C16 C15 H15 120.3
C15 C16 C11 120.6(3)
C15 C16 H16 119.7
C11 C16 H16 119.7
C12 C17 H17A 109.5
C12 C17 H17B 109.5
H17A C17 H17B 109.5
C12 C17 H17C 109.5
H17A C17 H17C 109.5
H17B C17 H17C 109.5
C26 C21 C22 119.6(2)
C26 C21 P1 118.01(16)
C22 C21 P1 122.22(17)
C23 C22 C21 117.6(2)
C23 C22 C27 117.8(2)
C21 C22 C27 124.6(2)
C24 C23 C22 122.6(2)
C24 C23 H23 118.7
C22 C23 H23 118.7
C23 C24 C25 119.7(2)
C23 C24 H24 120.1
C25 C24 H24 120.1
C24 C25 C26 119.6(2)
C24 C25 H25 120.2
C26 C25 H25 120.2
C25 C26 C21 120.9(2)
C25 C26 H26 119.5
C21 C26 H26 119.5
C22 C27 H27A 109.5
C22 C27 H27B 109.5
H27A C27 H27B 109.5
C22 C27 H27C 109.5
H27A C27 H27C 109.5
H27B C27 H27C 109.5
C36 C31 C32 120.2(2)
C36 C31 P1 118.08(16)
C32 C31 P1 121.48(18)
C33 C32 C31 117.2(2)
C33 C32 C37 118.3(2)
C31 C32 C37 124.5(2)
C34 C33 C32 122.1(2)
C34 C33 H33 119.0
C32 C33 H33 119.0
C33 C34 C35 120.6(2)
C33 C34 H34 119.7
C35 C34 H34 119.7
C34 C35 C36 119.0(3)
C34 C35 H35 120.5
C36 C35 H35 120.5
C35 C36 C31 120.9(2)
C35 C36 H36 119.6
C31 C36 H36 119.6
C32 C37 H37A 109.5
C32 C37 H37B 109.5
H37A C37 H37B 109.5
C32 C37 H37C 109.5
H37A C37 H37C 109.5
H37B C37 H37C 109.5
C51 B1 C61 111.09(17)
C51 B1 C41 112.49(17)
C61 B1 C41 100.04(17)
C51 B1 C4 106.38(17)
C61 B1 C4 115.13(16)
C41 B1 C4 111.85(17)
C46 C41 C42 112.2(2)
C46 C41 B1 128.5(2)
C42 C41 B1 118.98(19)
F42 C42 C43 115.1(3)
F42 C42 C41 119.74(19)
C43 C42 C41 125.2(3)
F43 C43 C44 119.3(3)
F43 C43 C42 121.0(3)
C44 C43 C42 119.7(3)
F44 C44 C43 121.5(4)
F44 C44 C45 119.9(4)
C43 C44 C45 118.6(3)
F45 C45 C44 121.4(3)
F45 C45 C46 118.5(4)
C44 C45 C46 120.1(3)
F46 C46 C41 121.0(2)
F46 C46 C45 115.1(3)
C41 C46 C45 123.9(3)
C56 C51 C52 112.1(2)
C56 C51 B1 128.05(19)
C52 C51 B1 119.89(19)
F52 C52 C53 115.1(2)
F52 C52 C51 119.2(2)
C53 C52 C51 125.7(2)
F53 C53 C54 120.2(2)
F53 C53 C52 120.8(2)
C54 C53 C52 119.0(2)
F54 C54 C55 120.9(2)
F54 C54 C53 120.4(2)
C55 C54 C53 118.7(2)
F55 C55 C54 119.4(2)
F55 C55 C56 120.4(2)
C54 C55 C56 120.2(2)
F56 C56 C55 114.2(2)
F56 C56 C51 121.4(2)
C55 C56 C51 124.4(2)
C62 C61 C66 112.55(19)
C62 C61 B1 129.51(19)
C66 C61 B1 117.66(18)
F62 C62 C63 115.2(2)
F62 C62 C61 120.85(19)
C63 C62 C61 123.9(2)
F63 C63 C64 119.5(2)
F63 C63 C62 120.1(2)
C64 C63 C62 120.4(2)
F64 C64 C65 120.4(2)
F64 C64 C63 121.1(2)
C65 C64 C63 118.4(2)
F65 C65 C64 119.8(2)
F65 C65 C66 120.7(2)
C64 C65 C66 119.6(2)
F66 C66 C65 115.2(2)
F66 C66 C61 119.81(19)
C65 C66 C61 125.0(2)

loop_
_geom_bond_atom_site_label_1
_geom_bond_atom_site_label_2
_geom_bond_distance
C1 C2 1.523(3)
C1 H1A 0.9700
C1 H1B 0.9700
C1 H1C 0.9700
C2 C3 1.532(3)
C2 H2A 0.9800
C2 H2B 0.9800
C3 C4 1.523(3)
C3 H3A 0.9800
C3 H3B 0.9800
C4 C5 1.363(3)
C4 B1 1.671(3)
C5 C6 1.434(3)
C5 P1 1.832(2)
C6 C7 1.194(3)
C7 C8 1.469(4)
C8 C9 1.510(4)
C8 H8A 0.9800
C8 H8B 0.9800
C9 C10 1.476(6)
C9 H9A 0.9800
C9 H9B 0.9800
C10 H10A 0.9700
C10 H10B 0.9700
C10 H10C 0.9700
P1 C11 1.813(2)
P1 C31 1.820(2)
P1 C21 1.822(2)
C11 C16 1.390(3)
C11 C12 1.410(3)
C12 C13 1.392(3)
C12 C17 1.501(3)
C13 C14 1.374(4)
C13 H13 0.9400
C14 C15 1.372(5)
C14 H14 0.9400
C15 C16 1.384(4)
C15 H15 0.9400
C16 H16 0.9400
C17 H17A 0.9700
C17 H17B 0.9700
C17 H17C 0.9700
C21 C26 1.396(3)
C21 C22 1.409(3)
C22 C23 1.387(4)
C22 C27 1.512(4)
C23 C24 1.374(4)
C23 H23 0.9400
C24 C25 1.377(4)
C24 H24 0.9400
C25 C26 1.383(3)
C25 H25 0.9400
C26 H26 0.9400
C27 H27A 0.9700
C27 H27B 0.9700
C27 H27C 0.9700
C31 C36 1.393(3)
C31 C32 1.407(3)
C32 C33 1.391(3)
C32 C37 1.504(3)
C33 C34 1.372(4)
C33 H33 0.9400
C34 C35 1.375(4)
C34 H34 0.9400
C35 C36 1.382(3)
C35 H35 0.9400
C36 H36 0.9400
C37 H37A 0.9700
C37 H37B 0.9700
C37 H37C 0.9700
B1 C51 1.662(3)
B1 C61 1.665(3)
B1 C41 1.666(3)
C41 C46 1.379(3)
C41 C42 1.398(4)
C42 F42 1.353(3)
C42 C43 1.375(3)
C43 F43 1.351(4)
C43 C44 1.352(5)
C44 F44 1.339(3)
C44 C45 1.367(5)
C45 F45 1.352(4)
C45 C46 1.395(4)
C46 F46 1.356(3)
C51 C56 1.389(3)
C51 C52 1.391(3)
C52 F52 1.347(3)
C52 C53 1.372(3)
C53 F53 1.343(3)
C53 C54 1.371(4)
C54 F54 1.348(3)
C54 C55 1.370(4)
C55 F55 1.347(3)
C55 C56 1.377(3)
C56 F56 1.355(3)
C61 C62 1.384(3)
C61 C66 1.394(3)
C62 F62 1.354(3)
C62 C63 1.377(3)
C63 F63 1.349(3)
C63 C64 1.367(4)
C64 F64 1.343(3)
C64 C65 1.367(4)
C65 F65 1.350(3)
C65 C66 1.367(3)
C66 F66 1.351(2)

loop_
_geom_torsion_atom_site_label_1
_geom_torsion_atom_site_label_2
_geom_torsion_atom_site_label_3
_geom_torsion_atom_site_label_4
_geom_torsion
C1 C2 C3 C4 174.6(2)
C2 C3 C4 C5 119.6(2)
C2 C3 C4 B1 -62.6(3)
C3 C4 C5 C6 175.82(18)
B1 C4 C5 C6 -2.0(3)
C3 C4 C5 P1 -8.3(3)
B1 C4 C5 P1 173.94(14)
C4 C5 C6 C7 -162(4)
P1 C5 C6 C7 21(4)
C5 C6 C7 C8 136(5)
C6 C7 C8 C9 -163(6)
C7 C8 C9 C10 -62.4(4)
C4 C5 P1 C11 -175.71(16)
C6 C5 P1 C11 0.59(18)
C4 C5 P1 C31 -55.80(19)
C6 C5 P1 C31 120.50(15)
C4 C5 P1 C21 66.71(19)
C6 C5 P1 C21 -116.99(15)
C31 P1 C11 C16 -0.5(2)
C21 P1 C11 C16 -119.7(2)
C5 P1 C11 C16 117.6(2)
C31 P1 C11 C12 172.66(19)
C21 P1 C11 C12 53.4(2)
C5 P1 C11 C12 -69.3(2)
C16 C11 C12 C13 -1.2(4)
P1 C11 C12 C13 -174.2(2)
C16 C11 C12 C17 177.5(3)
P1 C11 C12 C17 4.5(4)
C11 C12 C13 C14 0.3(5)
C17 C12 C13 C14 -178.5(3)
C12 C13 C14 C15 0.6(6)
C13 C14 C15 C16 -0.5(6)
C14 C15 C16 C11 -0.4(5)
C12 C11 C16 C15 1.3(4)
P1 C11 C16 C15 174.4(3)
C11 P1 C21 C26 -122.63(18)
C31 P1 C21 C26 118.84(17)
C5 P1 C21 C26 -1.3(2)
C11 P1 C21 C22 52.4(2)
C31 P1 C21 C22 -66.2(2)
C5 P1 C21 C22 173.69(18)
C26 C21 C22 C23 -2.1(4)
P1 C21 C22 C23 -177.0(2)
C26 C21 C22 C27 176.2(3)
P1 C21 C22 C27 1.2(4)
C21 C22 C23 C24 1.1(4)
C27 C22 C23 C24 -177.3(3)
C22 C23 C24 C25 0.4(4)
C23 C24 C25 C26 -0.8(4)
C24 C25 C26 C21 -0.2(3)
C22 C21 C26 C25 1.7(3)
P1 C21 C26 C25 176.80(17)
C11 P1 C31 C36 -116.96(19)
C21 P1 C31 C36 -1.6(2)
C5 P1 C31 C36 122.31(18)
C11 P1 C31 C32 68.3(2)
C21 P1 C31 C32 -176.38(17)
C5 P1 C31 C32 -52.4(2)
C36 C31 C32 C33 0.0(3)
P1 C31 C32 C33 174.63(18)
C36 C31 C32 C37 -179.8(2)
P1 C31 C32 C37 -5.1(3)
C31 C32 C33 C34 1.0(4)
C37 C32 C33 C34 -179.3(3)
C32 C33 C34 C35 -1.3(5)
C33 C34 C35 C36 0.7(5)
C34 C35 C36 C31 0.3(4)
C32 C31 C36 C35 -0.6(4)
P1 C31 C36 C35 -175.4(2)
C5 C4 B1 C51 -59.9(2)
C3 C4 B1 C51 122.35(19)
C5 C4 B1 C61 63.6(2)
C3 C4 B1 C61 -114.1(2)
C5 C4 B1 C41 176.88(18)
C3 C4 B1 C41 -0.8(3)
C51 B1 C41 C46 6.5(3)
C61 B1 C41 C46 -111.5(2)
C4 B1 C41 C46 126.1(2)
C51 B1 C41 C42 179.26(19)
C61 B1 C41 C42 61.3(2)
C4 B1 C41 C42 -61.1(2)
C46 C41 C42 F42 172.75(19)
B1 C41 C42 F42 -1.2(3)
C46 C41 C42 C43 -5.7(3)
B1 C41 C42 C43 -179.6(2)
F42 C42 C43 F43 4.5(3)
C41 C42 C43 F43 -177.0(2)
F42 C42 C43 C44 -175.1(2)
C41 C42 C43 C44 3.4(4)
F43 C43 C44 F44 2.5(4)
C42 C43 C44 F44 -177.8(2)
F43 C43 C44 C45 -177.5(2)
C42 C43 C44 C45 2.2(4)
F44 C44 C45 F45 -3.4(4)
C43 C44 C45 F45 176.5(2)
F44 C44 C45 C46 175.2(2)
C43 C44 C45 C46 -4.8(4)
C42 C41 C46 F46 -175.6(2)
B1 C41 C46 F46 -2.4(4)
C42 C41 C46 C45 2.9(3)
B1 C41 C46 C45 176.1(2)
F45 C45 C46 F46 -0.6(3)
C44 C45 C46 F46 -179.3(2)
F45 C45 C46 C41 -179.1(2)
C44 C45 C46 C41 2.2(4)
C61 B1 C51 C56 -9.1(3)
C41 B1 C51 C56 -120.3(2)
C4 B1 C51 C56 116.9(2)
C61 B1 C51 C52 171.53(19)
C41 B1 C51 C52 60.3(3)
C4 B1 C51 C52 -62.5(2)
C56 C51 C52 F52 -179.2(2)
B1 C51 C52 F52 0.3(3)
C56 C51 C52 C53 2.9(3)
B1 C51 C52 C53 -177.6(2)
F52 C52 C53 F53 -0.5(4)
C51 C52 C53 F53 177.5(2)
F52 C52 C53 C54 179.3(2)
C51 C52 C53 C54 -2.6(4)
F53 C53 C54 F54 -0.1(4)
C52 C53 C54 F54 -179.9(2)
F53 C53 C54 C55 -179.6(2)
C52 C53 C54 C55 0.5(4)
F54 C54 C55 F55 0.3(4)
C53 C54 C55 F55 179.8(2)
F54 C54 C55 C56 -178.6(2)
C53 C54 C55 C56 0.9(4)
F55 C55 C56 F56 0.1(3)
C54 C55 C56 F56 179.0(2)
F55 C55 C56 C51 -179.4(2)
C54 C55 C56 C51 -0.5(4)
C52 C51 C56 F56 179.3(2)
B1 C51 C56 F56 -0.2(3)
C52 C51 C56 C55 -1.3(3)
B1 C51 C56 C55 179.3(2)
C51 B1 C61 C62 127.2(2)
C41 B1 C61 C62 -113.9(2)
C4 B1 C61 C62 6.2(3)
C51 B1 C61 C66 -59.4(2)
C41 B1 C61 C66 59.6(2)
C4 B1 C61 C66 179.58(19)
C66 C61 C62 F62 -175.6(2)
B1 C61 C62 F62 -1.9(4)
C66 C61 C62 C63 3.0(4)
B1 C61 C62 C63 176.7(2)
F62 C62 C63 F63 -2.5(4)
C61 C62 C63 F63 178.8(2)
F62 C62 C63 C64 176.6(2)
C61 C62 C63 C64 -2.0(4)
F63 C63 C64 F64 -1.1(5)
C62 C63 C64 F64 179.7(3)
F63 C63 C64 C65 178.4(3)
C62 C63 C64 C65 -0.8(4)
F64 C64 C65 F65 0.6(4)
C63 C64 C65 F65 -178.9(2)
F64 C64 C65 C66 -178.2(2)
C63 C64 C65 C66 2.3(4)
F65 C65 C66 F66 -0.4(3)
C64 C65 C66 F66 178.3(2)
F65 C65 C66 C61 -180.0(2)
C64 C65 C66 C61 -1.2(4)
C62 C61 C66 F66 179.1(2)
B1 C61 C66 F66 4.6(3)
C62 C61 C66 C65 -1.4(3)
B1 C61 C66 C65 -175.9(2)
